data_7021516
loop_
_publ_author_name
'Tronnier, Alexander'
'Strassner, Thomas'

_publ_section_title
;
 (C^C*) Cyclometalated binuclear N-heterocyclic biscarbene platinum(ii)
 complexes - highly emissive phosphorescent emitters.
;
_journal_issue 27
_journal_name_full 'Dalton transactions (Cambridge, England : 2003)'
_journal_page_first 9847
_journal_page_last 9851
_journal_paper_doi 10.1039/c3dt50841b
_journal_volume 42
_journal_year 2013
_chemical_formula_moiety 'C26 H24 N4, 2(Br)'
_chemical_formula_sum 'C26 H24 Br2 N4'
_chemical_formula_weight 552.31
_chemical_name_systematic ?
_space_group_IT_number 14
_symmetry_cell_setting monoclinic
_symmetry_Int_Tables_number 14
_symmetry_space_group_name_Hall '-P 2ybc'
_symmetry_space_group_name_H-M 'P 1 21/c 1'
_atom_sites_solution_hydrogens geom
_atom_sites_solution_primary direct
_atom_sites_solution_secondary difmap
_cell_angle_alpha 90
_cell_angle_beta 112.87(3)
_cell_angle_gamma 90
_cell_formula_units_Z 2
_cell_length_a 12.301(3)
_cell_length_b 8.9810(18)
_cell_length_c 11.865(2)
_cell_measurement_reflns_used 328
_cell_measurement_temperature 198
_cell_measurement_theta_max 25.51
_cell_measurement_theta_min 2.89
_cell_volume 1207.7(5)
_computing_cell_refinement 'Dirax/lsq (Duisenberg, 1992)'
_computing_data_collection 'Collect (Nonius BV, 1999)'
_computing_data_reduction 'EvalCCD (Duisenberg et al., 2003)'
_computing_molecular_graphics 'PLATON (Spek, 2011), ORTEP (Farrugia, L. J. 1997), MERCURY (van de Streek, J. 2006)'
_computing_publication_material 'PLATON (Spek, 2011), enCIFer (Allen, 2004)'
_computing_structure_refinement 'SHELXL97 (Sheldrick, 1997), SHELXLE (Huebschle, 2011)'
_computing_structure_solution 'SIR92 (Altomare et al., 1994)'
_diffrn_ambient_temperature 198
_diffrn_detector_area_resol_mean 9
_diffrn_measured_fraction_theta_full 0.973
_diffrn_measured_fraction_theta_max 0.973
_diffrn_measurement_device '95mm CCD camera on \k-goniostat'
_diffrn_measurement_device_type KappaCCD
_diffrn_measurement_method \f
_diffrn_radiation_monochromator 'horizonally mounted graphite crystal'
_diffrn_radiation_probe x-ray
_diffrn_radiation_type MoK\a
_diffrn_radiation_wavelength 0.71073
_diffrn_radiation_wavelength_id x-ray
_diffrn_reflns_av_R_equivalents 0.0586
_diffrn_reflns_av_unetI/netI 0.0390
_diffrn_reflns_limit_h_max 14
_diffrn_reflns_limit_h_min -14
_diffrn_reflns_limit_k_max 10
_diffrn_reflns_limit_k_min -10
_diffrn_reflns_limit_l_max 14
_diffrn_reflns_limit_l_min -14
_diffrn_reflns_number 19823
_diffrn_reflns_reduction_process
;
;
_diffrn_reflns_theta_full 25.51
_diffrn_reflns_theta_max 25.51
_diffrn_reflns_theta_min 2.89
_diffrn_source 'fine-focus sealed tube'
_exptl_absorpt_coefficient_mu 3.377
_exptl_absorpt_correction_T_max 0.635
_exptl_absorpt_correction_T_min 0.173
_exptl_absorpt_correction_type multi-scan
_exptl_absorpt_process_details 'SADABS 2.10.(Sheldrick,Bruker AXS Inc.,2002)'
_exptl_crystal_colour colorless
_exptl_crystal_density_diffrn 1.519
_exptl_crystal_density_method 'Not Measured'
_exptl_crystal_description plate
_exptl_crystal_F_000 556
_exptl_crystal_size_max 0.800
_exptl_crystal_size_mid 0.750
_exptl_crystal_size_min 0.150
_refine_diff_density_max 0.381
_refine_diff_density_min -0.360
_refine_diff_density_rms 0.088
_refine_ls_extinction_method none
_refine_ls_goodness_of_fit_ref 1.051
_refine_ls_hydrogen_treatment constr
_refine_ls_matrix_type full
_refine_ls_number_constraints 0
_refine_ls_number_parameters 145
_refine_ls_number_reflns 2193
_refine_ls_number_restraints 0
_refine_ls_restrained_S_all 1.051
_refine_ls_R_factor_all 0.0685
_refine_ls_R_factor_gt 0.0359
_refine_ls_shift/su_max 0.000
_refine_ls_shift/su_mean 0.000
_refine_ls_structure_factor_coef Fsqd
_refine_ls_weighting_details 'calc w=1/[\s^2^(Fo^2^)+(0.0256P)^2^+2.2519P] where P=(Fo^2^+2Fc^2^)/3'
_refine_ls_weighting_scheme calc
_refine_ls_wR_factor_gt 0.0683
_refine_ls_wR_factor_ref 0.0790
_reflns_number_gt 1566
_reflns_number_total 2193
_reflns_threshold_expression I>2\s(I)
_cod_data_source_file c3dt50841b.txt
_cod_data_source_block compound_2b
_cod_depositor_comments
;
The following automatic conversions were performed:

'_symmetry_cell_setting' value 'Monoclinic' changed to 'monoclinic'
according to /home/saulius/struct/CIF-dictionaries/cif_core.dic
dictionary named 'cif_core.dic' version 2.4.2 from 2011-04-26.

Automatic conversion script
Id: cif_fix_values 1891 2012-01-12 08:04:46Z andrius 
;
_cod_original_cell_volume 1207.8(5)
_cod_original_sg_symbol_H-M 'P 21/c'
_cod_database_code 7021516

loop_
_symmetry_equiv_pos_site_id
_symmetry_equiv_pos_as_xyz
1 x,y,z
2 -x,1/2+y,1/2-z
3 -x,-y,-z
4 x,1/2-y,1/2+z

loop_
_atom_site_aniso_label
_atom_site_aniso_U_11
_atom_site_aniso_U_22
_atom_site_aniso_U_33
_atom_site_aniso_U_23
_atom_site_aniso_U_13
_atom_site_aniso_U_12
N1 0.0225(14) 0.0194(15) 0.0230(14) -0.0007(13) 0.0104(12) 0.0021(13)
N2 0.0283(18) 0.0207(16) 0.0288(17) 0.0010(13) 0.0162(15) -0.0002(13)
C1 0.025(2) 0.0216(19) 0.030(2) -0.0043(16) 0.0145(18) 0.0011(15)
C2 0.044(2) 0.0217(19) 0.034(2) -0.0006(16) 0.025(2) 0.0053(17)
C3 0.039(2) 0.0183(18) 0.030(2) -0.0040(16) 0.018(2) 0.0021(16)
C4 0.0176(15) 0.0233(18) 0.0182(16) -0.0007(17) 0.0070(13) 0.0001(16)
C5 0.025(2) 0.0189(19) 0.028(2) 0.0015(16) 0.0095(18) 0.0003(15)
C6 0.0238(19) 0.0167(18) 0.026(2) -0.0030(15) 0.0119(18) 0.0034(15)
C7 0.033(2) 0.027(2) 0.030(2) 0.0045(17) 0.0174(18) 0.0006(17)
C8 0.028(2) 0.0236(19) 0.033(2) 0.0015(17) 0.0139(18) -0.0026(16)
C9 0.053(3) 0.094(4) 0.038(3) -0.014(3) 0.015(3) 0.004(3)
C10 0.049(3) 0.100(5) 0.049(3) -0.005(3) -0.012(3) -0.002(3)
C11 0.031(3) 0.038(3) 0.086(4) -0.001(3) 0.014(3) -0.006(2)
C12 0.037(3) 0.070(3) 0.077(4) -0.010(3) 0.034(3) -0.001(3)
C13 0.032(2) 0.059(3) 0.039(3) -0.005(2) 0.017(2) 0.001(2)
Br1 0.0328(2) 0.0194(2) 0.0322(2) 0.0002(2) 0.0127(2) -0.0006(2)

loop_
_atom_site_label
_atom_site_type_symbol
_atom_site_thermal_displace_type
_atom_site_fract_x
_atom_site_fract_y
_atom_site_fract_z
_atom_site_occupancy
_atom_site_U_iso_or_equiv
_atom_site_calc_flag
_atom_site_refinement_flags
N1 N Uani 0.8732(2) 0.9884(3) 0.6529(2) 1.000 0.0212(8) d .
N2 N Uani 0.7808(3) 0.8990(3) 0.7596(3) 1.000 0.0244(10) d .
C1 C Uani 0.8350(3) 0.8633(4) 0.6868(3) 1.000 0.0244(11) d .
C2 C Uani 0.7844(4) 1.0520(4) 0.7737(4) 1.000 0.0302(11) d .
C3 C Uani 0.8419(3) 1.1080(4) 0.7077(3) 1.000 0.0277(11) d .
C4 C Uani 0.9384(3) 0.9944(4) 0.5752(3) 1.000 0.0197(9) d .
C5 C Uani 0.9805(3) 0.8639(4) 0.5441(3) 1.000 0.0242(11) d .
C6 C Uani 1.0415(3) 0.8696(4) 0.4680(3) 1.000 0.0215(11) d .
C7 C Uani 0.7208(3) 0.7935(4) 0.8114(3) 1.000 0.0284(12) d .
C8 C Uani 0.5913(3) 0.8276(4) 0.7697(3) 1.000 0.0276(11) d .
C9 C Uani 0.5165(5) 0.8142(6) 0.6492(4) 1.000 0.0625(19) d .
C10 C Uani 0.3964(5) 0.8440(7) 0.6140(5) 1.000 0.076(2) d .
C11 C Uani 0.3527(4) 0.8866(5) 0.6980(5) 1.000 0.0543(19) d .
C12 C Uani 0.4254(4) 0.9002(6) 0.8157(5) 1.000 0.0577(19) d .
C13 C Uani 0.5448(4) 0.8709(5) 0.8520(4) 1.000 0.0424(16) d .
Br1 Br Uani 0.84507(3) 1.00815(4) 0.10861(3) 1.000 0.0281(1) d .
H1 H Uiso 0.84520 0.76520 0.66250 1.000 0.0290 c R
H2 H Uiso 0.75200 1.10740 0.82140 1.000 0.0360 c R
H3 H Uiso 0.85810 1.21010 0.70000 1.000 0.0330 c R
H5 H Uiso 0.96730 0.77100 0.57500 1.000 0.0290 c R
H6 H Uiso 1.06960 0.78060 0.44550 1.000 0.0260 c R
H7A H Uiso 0.75790 0.79820 0.90180 1.000 0.0340 c R
H7B H Uiso 0.73090 0.69110 0.78620 1.000 0.0340 c R
H9 H Uiso 0.54630 0.78470 0.58990 1.000 0.0750 c R
H10 H Uiso 0.34470 0.83440 0.53050 1.000 0.0900 c R
H11 H Uiso 0.27080 0.90660 0.67340 1.000 0.0660 c R
H12 H Uiso 0.39500 0.93020 0.87450 1.000 0.0700 c R
H13 H Uiso 0.59530 0.88120 0.93580 1.000 0.0510 c R

loop_
_atom_type_symbol
_atom_type_description
_atom_type_scat_dispersion_real
_atom_type_scat_dispersion_imag
_atom_type_scat_source
C C 0.0033 0.0016 ' International Tables Vol C Tables 4.2.6.8 and 6.1.1.4'
H H 0.0000 0.0000 ' International Tables Vol C Tables 4.2.6.8 and 6.1.1.4'
Br Br -0.2901 2.4595 ' International Tables Vol C Tables 4.2.6.8 and 6.1.1.4'
N N 0.0061 0.0033 ' International Tables Vol C Tables 4.2.6.8 and 6.1.1.4'

loop_
_geom_angle_atom_site_label_1
_geom_angle_atom_site_label_2
_geom_angle_atom_site_label_3
_geom_angle
_geom_angle_site_symmetry_1
_geom_angle_site_symmetry_3
_geom_angle_publ_flag
C1 N1 C3 108.4(3) . . yes
C1 N1 C4 124.9(3) . . yes
C3 N1 C4 126.7(3) . . yes
C1 N2 C2 108.7(3) . . yes
C1 N2 C7 125.4(3) . . yes
C2 N2 C7 125.9(4) . . yes
N1 C1 N2 108.6(3) . . yes
N2 C2 C3 107.6(4) . . yes
N1 C3 C2 106.8(3) . . yes
N1 C4 C5 119.8(3) . . yes
N1 C4 C6 119.7(3) . 3_776 yes
C5 C4 C6 120.5(3) . 3_776 no
C4 C5 C6 119.8(3) . . no
C4 C6 C5 119.7(3) 3_776 . no
N2 C7 C8 111.7(3) . . yes
C7 C8 C9 121.4(4) . . no
C7 C8 C13 120.5(3) . . no
C9 C8 C13 118.2(4) . . no
C8 C9 C10 119.9(5) . . no
C9 C10 C11 120.6(5) . . no
C10 C11 C12 119.8(5) . . no
C11 C12 C13 120.3(5) . . no
C8 C13 C12 121.3(4) . . no
N1 C1 H1 126.00 . . no
N2 C1 H1 126.00 . . no
N2 C2 H2 126.00 . . no
C3 C2 H2 126.00 . . no
N1 C3 H3 127.00 . . no
C2 C3 H3 127.00 . . no
C4 C5 H5 120.00 . . no
C6 C5 H5 120.00 . . no
C5 C6 H6 120.00 . . no
C4 C6 H6 120.00 3_776 . no
N2 C7 H7A 109.00 . . no
N2 C7 H7B 109.00 . . no
C8 C7 H7A 109.00 . . no
C8 C7 H7B 109.00 . . no
H7A C7 H7B 108.00 . . no
C8 C9 H9 120.00 . . no
C10 C9 H9 120.00 . . no
C9 C10 H10 120.00 . . no
C11 C10 H10 120.00 . . no
C10 C11 H11 120.00 . . no
C12 C11 H11 120.00 . . no
C11 C12 H12 120.00 . . no
C13 C12 H12 120.00 . . no
C8 C13 H13 119.00 . . no
C12 C13 H13 119.00 . . no

loop_
_geom_bond_atom_site_label_1
_geom_bond_atom_site_label_2
_geom_bond_distance
_geom_bond_site_symmetry_2
_geom_bond_publ_flag
N1 C1 1.339(5) . yes
N1 C3 1.385(4) . yes
N1 C4 1.439(4) . yes
N2 C1 1.320(5) . yes
N2 C2 1.383(5) . yes
N2 C7 1.474(5) . yes
C2 C3 1.341(6) . no
C4 C5 1.388(5) . no
C4 C6 1.384(5) 3_776 no
C5 C6 1.381(5) . no
C7 C8 1.505(5) . no
C8 C9 1.372(6) . no
C8 C13 1.366(6) . no
C9 C10 1.396(9) . no
C10 C11 1.358(8) . no
C11 C12 1.340(8) . no
C12 C13 1.386(8) . no
C1 H1 0.9500 . no
C2 H2 0.9500 . no
C3 H3 0.9500 . no
C5 H5 0.9500 . no
C6 H6 0.9500 . no
C7 H7A 0.9900 . no
C7 H7B 0.9900 . no
C9 H9 0.9500 . no
C10 H10 0.9500 . no
C11 H11 0.9500 . no
C12 H12 0.9500 . no
C13 H13 0.9500 . no

loop_
_geom_hbond_atom_site_label_D
_geom_hbond_atom_site_label_H
_geom_hbond_atom_site_label_A
_geom_hbond_distance_DH
_geom_hbond_distance_HA
_geom_hbond_distance_DA
_geom_hbond_angle_DHA
_geom_hbond_site_symmetry_A
_geom_hbond_publ_flag
C1 H1 Br1 0.9500 2.5400 3.478(4) 171.00 4_565 yes
C3 H3 Br1 0.9500 2.7300 3.647(4) 162.00 4_575 yes
C6 H6 Br1 0.9500 2.8300 3.781(4) 177.00 2_745 yes

loop_
_geom_torsion_atom_site_label_1
_geom_torsion_atom_site_label_2
_geom_torsion_atom_site_label_3
_geom_torsion_atom_site_label_4
_geom_torsion
_geom_torsion_site_symmetry_1
_geom_torsion_site_symmetry_3
_geom_torsion_site_symmetry_4
_geom_torsion_publ_flag
C3 N1 C1 N2 0.3(4) . . . no
C4 N1 C1 N2 178.8(3) . . . no
C1 N1 C4 C5 -9.2(5) . . . no
C3 N1 C4 C5 169.0(3) . . . no
C1 N1 C4 C6 170.7(3) . . 3_776 no
C3 N1 C4 C6 -11.1(5) . . 3_776 no
C1 N1 C3 C2 -0.3(4) . . . no
C4 N1 C3 C2 -178.7(3) . . . no
C2 N2 C1 N1 -0.2(4) . . . no
C7 N2 C2 C3 -176.8(4) . . . no
C7 N2 C1 N1 176.6(3) . . . no
C1 N2 C2 C3 0.1(5) . . . no
C1 N2 C7 C8 -118.4(4) . . . no
C2 N2 C7 C8 58.0(5) . . . no
N2 C2 C3 N1 0.2(5) . . . no
C6 C4 C5 C6 -0.9(5) 3_776 . . no
N1 C4 C5 C6 179.0(3) . . . no
N1 C4 C6 C5 -179.0(3) . 3_776 3_776 no
C5 C4 C6 C5 0.9(5) . 3_776 3_776 no
C4 C5 C6 C4 0.9(5) . . 3_776 no
N2 C7 C8 C9 65.5(5) . . . no
N2 C7 C8 C13 -115.5(4) . . . no
C7 C8 C9 C10 178.8(5) . . . no
C13 C8 C9 C10 -0.3(7) . . . no
C7 C8 C13 C12 -178.8(4) . . . no
C9 C8 C13 C12 0.2(7) . . . no
C8 C9 C10 C11 0.2(8) . . . no
C9 C10 C11 C12 0.0(8) . . . no
C10 C11 C12 C13 -0.1(8) . . . no
C11 C12 C13 C8 -0.1(8) . . . no
